data_2011507
loop_
_publ_author_name
'Wang, Xin Qiang'
'Yu, Wen Tao'
'Xu, Dong'
'Lu, Meng Kai'
'Yuan, Duo Rong'
'Liu, Jiu Rong'
'Lu, Guang Tian'

_publ_section_title
;
 Polymeric diaquatetra-\m-thiocyanato-manganese(II)mercury(II)
 bis(<i>N</i>,<i>N</i>-dimethylacetamide) solvate
;
_journal_issue 11
_journal_name_full 'Acta Crystallographica Section C'
_journal_page_first 1305
_journal_page_last 1307
_journal_paper_doi 10.1107/S010827010001043X
_journal_volume 56
_journal_year 2000
_chemical_formula_iupac '[MnHg(SCN)4 (H2 O)2 ].2C4 H9 NO'
_chemical_formula_moiety 'C12 H22 Hg Mn N6 O4 S4'
_chemical_formula_sum 'C12 H22 Hg Mn N6 O4 S4'
_chemical_formula_weight 698.17
_chemical_name_systematic
;
 ?
;
_space_group_IT_number 81
_symmetry_cell_setting tetragonal
_symmetry_space_group_name_Hall 'P -4'
_symmetry_space_group_name_H-M 'P -4'
_audit_creation_method 'Bruker SHELXTL(Bruker,1997) '
_cell_angle_alpha 90.00
_cell_angle_beta 90.00
_cell_angle_gamma 90.00
_cell_formula_units_Z 2
_cell_length_a 12.2436(6)
_cell_length_b 12.2436(6)
_cell_length_c 8.0708(6)
_cell_measurement_reflns_used 35
_cell_measurement_temperature 293(2)
_cell_measurement_theta_max 14.433
_cell_measurement_theta_min 5.053
_cell_volume 1209.86(12)
_computing_cell_refinement XSCANS
_computing_data_collection 'XSCANS (Bruker, 1996)'
_computing_data_reduction XSCANS
_computing_molecular_graphics SHELXTL
_computing_structure_refinement SHELXTL
_computing_structure_solution 'SHELXTL (Bruker,  1997)'
_diffrn_ambient_temperature 293(2)
_diffrn_measured_fraction_theta_full .998
_diffrn_measured_fraction_theta_max .998
_diffrn_measurement_device_type 'Bruker P4'
_diffrn_measurement_method \q/2\q
_diffrn_radiation_monochromator graphite
_diffrn_radiation_source 'fine-focus sealed tube'
_diffrn_radiation_type MoK\a
_diffrn_radiation_wavelength .71073
_diffrn_reflns_av_R_equivalents .0268
_diffrn_reflns_av_sigmaI/netI .0465
_diffrn_reflns_limit_h_max 17
_diffrn_reflns_limit_h_min -1
_diffrn_reflns_limit_k_max 17
_diffrn_reflns_limit_k_min -1
_diffrn_reflns_limit_l_max 11
_diffrn_reflns_limit_l_min -1
_diffrn_reflns_number 2684
_diffrn_reflns_theta_full 29.98
_diffrn_reflns_theta_max 29.98
_diffrn_reflns_theta_min 2.35
_diffrn_standards_decay_% 0
_diffrn_standards_interval_count 97
_diffrn_standards_number 3
_exptl_absorpt_coefficient_mu 7.232
_exptl_absorpt_correction_T_max .164
_exptl_absorpt_correction_T_min .094
_exptl_absorpt_correction_type psi-scans
_exptl_absorpt_process_details 'XSCANS (Bruker, 1996)'
_exptl_crystal_colour colourless
_exptl_crystal_density_diffrn 1.916
_exptl_crystal_density_method 'not measured'
_exptl_crystal_description tetragonal
_exptl_crystal_F_000 674
_exptl_crystal_size_max .35
_exptl_crystal_size_mid .30
_exptl_crystal_size_min .25
_refine_diff_density_max .777
_refine_diff_density_min -.713
_refine_ls_abs_structure_details 'Flack  (1983)'
_refine_ls_abs_structure_Flack .04(2)
_refine_ls_extinction_coef .0093(4)
_refine_ls_extinction_method 'SHELXTL (Bruker,  1997)'
_refine_ls_goodness_of_fit_ref 1.035
_refine_ls_hydrogen_treatment mixed
_refine_ls_matrix_type full
_refine_ls_number_parameters 137
_refine_ls_number_reflns 2484
_refine_ls_number_restraints 2
_refine_ls_restrained_S_all 1.035
_refine_ls_R_factor_all .0542
_refine_ls_R_factor_gt .0328
_refine_ls_shift/su_max <0.001
_refine_ls_shift/su_mean .000
_refine_ls_structure_factor_coef Fsqd
_refine_ls_weighting_details 'calc w = 1/[\s^2^(Fo^2^)+(0.0296P)^2^] where P=(Fo^2^+2Fc^2^)/3'
_refine_ls_weighting_scheme calc
_refine_ls_wR_factor_ref .0758
_reflns_number_gt 1859
_reflns_number_total 2484
_reflns_threshold_expression I>2\s(I)
_cod_data_source_file gd1102.cif
_cod_data_source_block MMTWD
_cod_depositor_comments
;
The following automatic conversions were performed:
'_symmetry_cell_setting' value 'Tetragonal' changed to 'tetragonal'
according to '/home/saulius/struct/CIF-dictionaries/cif_core.dic'
dictionary named 'cif_core.dic' version 2.4.1 from 2010-06-29.

Automatic conversion script
Id: cif_fix_enum 1527 2010-12-29 10:47:43Z saulius 

The following automatic conversions were performed:

'_symmetry_cell_setting' value 'Tetragonal' changed to 'tetragonal'
according to /home/saulius/struct/CIF-dictionaries/cif_core.dic
dictionary named 'cif_core.dic' version 2.4.1 from 2010-06-29.

Automatic conversion script
Id: cif_fix_values 1715 2011-07-08 13:25:40Z adriana 
;
_cod_database_code 2011507
_cod_database_fobs_code 2011507

loop_
_symmetry_equiv_pos_as_xyz
'x, y, z'
'-x, -y, z'
'y, -x, -z'
'-y, x, -z'

loop_
_atom_site_label
_atom_site_fract_x
_atom_site_fract_y
_atom_site_fract_z
_atom_site_U_iso_or_equiv
_atom_site_adp_type
_atom_site_calc_flag
_atom_site_refinement_flags
_atom_site_occupancy
_atom_site_disorder_assembly
_atom_site_disorder_group
_atom_site_type_symbol
Hg1 .0000 .0000 .0000 .03518(19) Uani d S 1 . . Hg
Hg2 .5000 .5000 .0000 .0375(2) Uani d S 1 . . Hg
Mn1 .5000 .0000 .04203(13) .0287(2) Uani d S 1 . . Mn
S1 .12116(19) .13464(18) .1524(4) .0577(8) Uani d . 1 . . S
S2 .6154(2) .37695(18) .1799(5) .0723(10) Uani d . 1 . . S
O1 .5000 .0000 -.2246(7) .0494(16) Uani d SD 1 . . O
O2 .5000 .0000 .3157(7) .0472(15) Uani d SD 1 . . O
O3 .1159(5) .3758(5) .4606(6) .0597(16) Uani d . 1 . . O
N1 .3270(5) .0583(5) .0518(12) .044(2) Uani d . 1 . . N
N2 .5548(6) .1713(6) .0658(12) .051(3) Uani d . 1 . . N
N3 .2233(6) .2374(5) .5356(8) .0486(19) Uani d . 1 . . N
C1 .2421(6) .0872(6) .0891(15) .038(2) Uani d . 1 . . C
C2 .5777(7) .2562(7) .1121(15) .044(2) Uani d . 1 . . C
C3 .2028(8) .3236(6) .4457(14) .051(2) Uani d . 1 . . C
C4 .2933(7) .3632(8) .3312(12) .079(3) Uani d . 1 . . C
H4A .3164 .3043 .2610 .119 Uiso calc R 1 . . H
H4B .3541 .3882 .3962 .119 Uiso calc R 1 . . H
H4C .2665 .4222 .2642 .119 Uiso calc R 1 . . H
C5 .1348(7) .1968(7) .6383(11) .068(3) Uani d . 1 . . C
H5A .1588 .1331 .6973 .102 Uiso calc R 1 . . H
H5B .0736 .1782 .5694 .102 Uiso calc R 1 . . H
H5C .1135 .2522 .7159 .102 Uiso calc R 1 . . H
C6 .3236(8) .1749(7) .5178(17) .077(4) Uani d . 1 . . C
H6A .3228 .1146 .5939 .116 Uiso calc R 1 . . H
H6B .3851 .2210 .5412 .116 Uiso calc R 1 . . H
H6C .3291 .1477 .4065 .116 Uiso calc R 1 . . H
H2 .453(6) -.042(7) .362(8) .08(3) Uiso d D 1 . . H
H1 .454(8) -.027(11) -.293(8) .11(4) Uiso d D 1 . . H

loop_
_atom_site_aniso_label
_atom_site_aniso_U_11
_atom_site_aniso_U_22
_atom_site_aniso_U_33
_atom_site_aniso_U_12
_atom_site_aniso_U_13
_atom_site_aniso_U_23
Hg1 .0292(2) .0292(2) .0471(5) .000 .000 .000
Hg2 .0318(2) .0318(2) .0488(5) .000 .000 .000
Mn1 .0301(10) .0227(9) .0333(6) -.0010(10) .000 .000
S1 .0351(11) .0581(12) .080(2) .0096(10) -.0144(13) -.0378(14)
S2 .1042(19) .0260(10) .087(2) -.0077(12) -.0596(19) .0043(13)
O1 .051(6) .066(7) .030(3) -.028(7) .000 .000
O2 .039(6) .067(7) .035(3) -.016(7) .000 .000
O3 .066(3) .068(4) .045(3) .033(3) .005(3) .006(3)
N1 .030(3) .045(4) .059(7) -.006(3) -.004(4) -.007(5)
N2 .054(4) .032(4) .065(8) -.016(4) -.008(5) .009(4)
N3 .052(4) .049(4) .045(5) .017(3) -.002(3) -.006(3)
C1 .027(4) .036(4) .050(6) -.007(3) -.012(4) .004(4)
C2 .044(5) .043(5) .044(5) -.009(4) -.016(4) .017(4)
C3 .069(5) .035(4) .048(5) .007(4) -.011(5) -.011(4)
C4 .079(6) .084(7) .075(7) -.021(6) .023(6) .014(6)
C5 .075(6) .067(5) .062(6) -.006(5) .006(5) .022(5)
C6 .076(6) .066(6) .090(9) .047(5) -.035(7) -.040(6)

loop_
_atom_type_symbol
_atom_type_description
_atom_type_scat_dispersion_real
_atom_type_scat_dispersion_imag
_atom_type_scat_source
C C .0033 .0016 'International Tables Vol C Tables 4.2.6.8 and 6.1.1.4'
H H .0000 .0000 'International Tables Vol C Tables 4.2.6.8 and 6.1.1.4'
N N .0061 .0033 'International Tables Vol C Tables 4.2.6.8 and 6.1.1.4'
O O .0106 .0060 'International Tables Vol C Tables 4.2.6.8 and 6.1.1.4'
S S .1246 .1234 'International Tables Vol C Tables 4.2.6.8 and 6.1.1.4'
Mn Mn .3368 .7283 'International Tables Vol C Tables 4.2.6.8 and 6.1.1.4'
Hg Hg -2.3894 9.2266 'International Tables Vol C Tables 4.2.6.8 and 6.1.1.4'

loop_
_geom_angle_atom_site_label_1
_geom_angle_atom_site_label_2
_geom_angle_atom_site_label_3
_geom_angle_site_symmetry_1
_geom_angle_site_symmetry_3
_geom_angle
_geom_angle_publ_flag
S1 Hg1 S1 . 3 103.61(7) y
S1 Hg1 S1 . 4 103.61(7) ?
S1 Hg1 S1 3 4 121.96(16) ?
S1 Hg1 S1 . 2 121.96(16) y
S1 Hg1 S1 3 2 103.61(7) ?
S1 Hg1 S1 4 2 103.61(7) ?
S2 Hg2 S2 3_565 . 109.32(8) y
S2 Hg2 S2 3_565 4_655 109.78(17) ?
S2 Hg2 S2 . 4_655 109.32(8) ?
S2 Hg2 S2 3_565 2_665 109.32(8) ?
S2 Hg2 S2 . 2_665 109.78(17) y
S2 Hg2 S2 4_655 2_665 109.32(8) ?
O1 Mn1 O2 . . 180.0 y
O1 Mn1 N2 . . 95.0(3) y
O2 Mn1 N2 . . 85.0(3) y
O1 Mn1 N2 . 2_655 95.0(3) ?
O2 Mn1 N2 . 2_655 85.0(3) ?
N2 Mn1 N2 . 2_655 170.0(5) y
O1 Mn1 N1 . 2_655 92.0(3) y
O2 Mn1 N1 . 2_655 88.0(3) y
N2 Mn1 N1 . 2_655 90.7(3) y
N2 Mn1 N1 2_655 2_655 88.9(3) ?
O1 Mn1 N1 . . 92.0(3) ?
O2 Mn1 N1 . . 88.0(3) ?
N2 Mn1 N1 . . 88.9(3) y
N2 Mn1 N1 2_655 . 90.7(3) ?
N1 Mn1 N1 2_655 . 175.9(5) y
C1 S1 Hg1 . . 98.3(3) y
C2 S2 Hg2 . . 100.8(4) y
C1 N1 Mn1 . . 166.7(9) y
C2 N2 Mn1 . . 165.6(10) y
C3 N3 C5 . . 116.8(7) y
C3 N3 C6 . . 122.2(9) y
C5 N3 C6 . . 120.4(7) y
N1 C1 S1 . . 176.4(9) y
N2 C2 S2 . . 177.9(9) y
O3 C3 N3 . . 121.7(9) y
O3 C3 C4 . . 121.0(8) y
N3 C3 C4 . . 117.1(8) y

loop_
_geom_bond_atom_site_label_1
_geom_bond_atom_site_label_2
_geom_bond_site_symmetry_2
_geom_bond_distance
_geom_bond_publ_flag
Hg1 S1 . 2.536(2) y
Hg1 S1 3 2.536(2) ?
Hg1 S1 4 2.536(2) ?
Hg1 S1 2 2.536(2) ?
Hg2 S2 3_565 2.525(3) ?
Hg2 S2 . 2.525(3) y
Hg2 S2 4_655 2.525(3) ?
Hg2 S2 2_665 2.525(3) ?
Mn1 O1 . 2.152(6) y
Mn1 O2 . 2.209(6) y
Mn1 N2 . 2.211(7) y
Mn1 N2 2_655 2.211(7) ?
Mn1 N1 2_655 2.236(6) ?
Mn1 N1 . 2.236(6) y
S1 C1 . 1.671(8) y
S2 C2 . 1.643(9) y
O3 C3 . 1.247(10) y
N1 C1 . 1.139(8) y
N2 C2 . 1.139(9) y
N3 C3 . 1.304(10) y
N3 C5 . 1.452(9) y
N3 C6 . 1.455(9) y
C3 C4 . 1.523(13) y

loop_
_geom_hbond_atom_site_label_D
_geom_hbond_atom_site_label_H
_geom_hbond_atom_site_label_A
_geom_hbond_site_symmetry_A
_geom_hbond_distance_DH
_geom_hbond_distance_HA
_geom_hbond_distance_DA
_geom_hbond_angle_DHA
_geom_hbond_publ_flag
O1 H1 O3 3_555 .86(9) 1.98(10) 2.820(7) 166(11) y
O2 H2 O3 3_556 .86(8) 1.94(7) 2.754(7) 158(7) y
